data_4312321
loop_
_publ_author_name
'Manuel Vicente'
'Rufina Bastida'
'Carlos Lodeiro'
'Alejandro Mac\'ias'
'A. Jorge Parola'
'Laura Valencia'
'Sharon E. Spey'

_publ_section_title
;
 Metal Complexes with a New N4O3 Amine Pendant-Armed Macrocyclic Ligand:
 Synthesis, Characterization, Crystal Structures, and Fluorescence Studies
;
_journal_name_full 'Inorganic Chemistry'
_journal_page_first 6768
_journal_page_last 6779
_journal_paper_doi 10.1021/ic034245z
_journal_volume 42
_journal_year 2003
_chemical_formula_sum 'C24 H44 Cl2 N4 O14'
_chemical_formula_weight 683.53
_chemical_name_systematic
; 
 ? 
;
_space_group_IT_number 2
_symmetry_cell_setting triclinic
_symmetry_space_group_name_Hall '-P 1'
_symmetry_space_group_name_H-M 'P -1'
_atom_sites_solution_hydrogens geom
_atom_sites_solution_primary direct
_atom_sites_solution_secondary difmap
_audit_creation_method SHELXL-97
_cell_angle_alpha 90.000(14)
_cell_angle_beta 90.000(12)
_cell_angle_gamma 71.895(12)
_cell_formula_units_Z 2
_cell_length_a 9.650(7)
_cell_length_b 10.244(7)
_cell_length_c 17.201(12)
_cell_measurement_temperature 150(2)
_cell_volume 1616(2)
_computing_cell_refinement 'Bruker SMART'
_computing_data_collection 'Bruker SMART'
_computing_data_reduction 'Bruker SHELXTL'
_computing_molecular_graphics 'Bruker SHELXTL'
_computing_publication_material 'Bruker SHELXTL'
_computing_structure_refinement 'SHELXL-97 (Sheldrick, 1997)'
_computing_structure_solution 'SHELXS-97 (Sheldrick, 1990)'
_diffrn_ambient_temperature 150(2)
_diffrn_measured_fraction_theta_full 0.835
_diffrn_measured_fraction_theta_max 0.835
_diffrn_measurement_device_type 'CCD area detector'
_diffrn_measurement_method 'phi and omega scans'
_diffrn_radiation_monochromator graphite
_diffrn_radiation_source 'fine-focus sealed tube'
_diffrn_radiation_type MoK\a
_diffrn_radiation_wavelength 0.71073
_diffrn_reflns_av_R_equivalents 0.1422
_diffrn_reflns_av_sigmaI/netI 0.1206
_diffrn_reflns_limit_h_max 12
_diffrn_reflns_limit_h_min -12
_diffrn_reflns_limit_k_max 12
_diffrn_reflns_limit_k_min -12
_diffrn_reflns_limit_l_max 22
_diffrn_reflns_limit_l_min -14
_diffrn_reflns_number 8150
_diffrn_reflns_theta_full 28.13
_diffrn_reflns_theta_max 28.13
_diffrn_reflns_theta_min 1.18
_exptl_absorpt_coefficient_mu 0.271
_exptl_absorpt_correction_T_max 0.9786
_exptl_absorpt_correction_T_min 0.9682
_exptl_absorpt_correction_type empirical
_exptl_absorpt_process_details SADABS
_exptl_crystal_colour colourless
_exptl_crystal_density_diffrn 1.405
_exptl_crystal_density_method 'not measured'
_exptl_crystal_description Block
_exptl_crystal_F_000 724
_exptl_crystal_size_max 0.12
_exptl_crystal_size_mid 0.08
_exptl_crystal_size_min 0.08
_refine_diff_density_max 0.682
_refine_diff_density_min -0.569
_refine_diff_density_rms 0.117
_refine_ls_extinction_method none
_refine_ls_goodness_of_fit_ref 1.030
_refine_ls_hydrogen_treatment mixed
_refine_ls_matrix_type full
_refine_ls_number_parameters 408
_refine_ls_number_reflns 6614
_refine_ls_number_restraints 26
_refine_ls_restrained_S_all 1.032
_refine_ls_R_factor_all 0.1303
_refine_ls_R_factor_gt 0.0839
_refine_ls_shift/su_max 0.000
_refine_ls_shift/su_mean 0.000
_refine_ls_structure_factor_coef Fsqd
_refine_ls_weighting_details 'calc w=1/[\s^2^(Fo^2^)+(0.1672P)^2^+0.0137P] where P=(Fo^2^+2Fc^2^)/3'
_refine_ls_weighting_scheme calc
_refine_ls_wR_factor_gt 0.2297
_refine_ls_wR_factor_ref 0.2720
_reflns_number_gt 4162
_reflns_number_total 6614
_reflns_threshold_expression >2sigma(I)
_cod_data_source_file ic034245zsi20030306_112308_1.cif
_cod_data_source_block '[H2L](ClO4)2.3H2O'
_cod_depositor_comments
;
The following automatic conversions were performed:

'_symmetry_cell_setting' value 'Triclinic' changed to 'triclinic'
according to the built-in table from CIF Core dictionary named
'cif_core.dic' version 2.4.1 from
2010-06-29.

'_exptl_absorpt_correction_type' value 'Empirical'
changed to 'empirical' according to the built-in table from CIF Core
dictionary named 'cif_core.dic' version 2.4.1 from 2010-06-29.

Automatic conversion script
Id: cif_fix_values 1646 2011-03-28 12:23:43Z adriana 
;
_cod_original_cell_volume 1616.2(19)
_cod_database_code 4312321

loop_
_symmetry_equiv_pos_as_xyz
'x, y, z'
'-x, -y, -z'

loop_
_atom_site_label
_atom_site_type_symbol
_atom_site_fract_x
_atom_site_fract_y
_atom_site_fract_z
_atom_site_U_iso_or_equiv
_atom_site_adp_type
_atom_site_occupancy
_atom_site_symmetry_multiplicity
_atom_site_calc_flag
_atom_site_refinement_flags
_atom_site_disorder_assembly
_atom_site_disorder_group
Cl1 Cl -0.49418(12) -0.73855(12) 0.85503(6) 0.0445(3) Uani 1 1 d D . .
Cl2 Cl -0.08752(12) -0.16397(12) 0.60839(6) 0.0447(3) Uani 1 1 d D . .
O1 O -0.3373(3) -0.6185(3) 0.63099(16) 0.0352(7) Uani 1 1 d . . .
O2 O -0.0697(3) -0.6399(3) 0.72066(16) 0.0361(7) Uani 1 1 d . . .
O3 O -0.0224(3) -0.4364(3) 0.83403(16) 0.0332(7) Uani 1 1 d . . .
O4 O -0.5496(5) -0.6874(6) 0.78096(19) 0.0926(17) Uani 1 1 d D A .
O5A O -0.3498(6) -0.8286(11) 0.8566(9) 0.161(5) Uani 0.780(17) 1 d PDU A 1
O5B O -0.399(4) -0.853(3) 0.816(2) 0.161(5) Uani 0.220(17) 1 d PDU A 2
O6 O -0.4804(6) -0.6244(4) 0.8973(2) 0.0811(14) Uani 1 1 d D A .
O7 O -0.5989(6) -0.7853(6) 0.8939(2) 0.0982(19) Uani 1 1 d D A .
O8 O -0.2310(3) -0.0853(3) 0.58558(18) 0.0427(8) Uani 1 1 d D . .
O9 O 0.0024(4) -0.1995(5) 0.54132(19) 0.0699(12) Uani 1 1 d D . .
O10 O -0.0969(6) -0.2834(4) 0.6469(3) 0.0988(18) Uani 1 1 d D . .
O11 O -0.0328(5) -0.0861(5) 0.6616(3) 0.0978(18) Uani 1 1 d D . .
N1 N -0.3137(4) -0.2224(4) 0.84511(18) 0.0317(8) Uani 1 1 d . . .
H1A H -0.3673 -0.1888 0.8012 0.038 Uiso 0.56(5) 1 d PRU B 1
H1 H -0.2774 -0.3248 0.8409 0.038 Uiso 1 1 d R . .
N3 N -0.5486(3) -0.3471(3) 0.68865(17) 0.0270(7) Uani 1 1 d . . .
H3 H -0.4885 -0.4217 0.7147 0.032 Uiso 1 1 d R . .
H3B H -0.5118 -0.2750 0.6951 0.032 Uiso 0.44(5) 1 d PRU B 2
N2 N -0.6245(4) -0.1912(3) 0.83675(18) 0.0285(7) Uani 1 1 d . . .
N4 N -0.6884(4) 0.0588(4) 0.7280(2) 0.0454(9) Uani 1 1 d . . .
H4A H -0.7355 0.1071 0.6861 0.068 Uiso 1 1 calc R . .
H4B H -0.6219 -0.0205 0.7115 0.068 Uiso 1 1 calc R . .
H4C H -0.6421 0.1100 0.7544 0.068 Uiso 1 1 calc R . .
C1 C -0.2107(5) -0.7373(5) 0.6352(3) 0.0442(11) Uani 1 1 d . . .
H1B H -0.2027 -0.7934 0.5876 0.053 Uiso 1 1 calc R . .
H1C H -0.2180 -0.7944 0.6805 0.053 Uiso 1 1 calc R . .
C2 C -0.0798(5) -0.6903(6) 0.6432(3) 0.0474(12) Uani 1 1 d . . .
H2A H 0.0090 -0.7677 0.6317 0.057 Uiso 1 1 calc R . .
H2B H -0.0858 -0.6164 0.6050 0.057 Uiso 1 1 calc R . .
C3 C 0.0539(5) -0.5908(4) 0.7273(2) 0.0361(9) Uani 1 1 d . . .
H3B H 0.0362 -0.5052 0.6968 0.043 Uiso 1 1 calc R . .
H3C H 0.1413 -0.6601 0.7057 0.043 Uiso 1 1 calc R . .
C4 C 0.0810(4) -0.5634(4) 0.8108(2) 0.0351(9) Uani 1 1 d . . .
H4D H 0.0709 -0.6389 0.8440 0.042 Uiso 1 1 calc R . .
H4E H 0.1812 -0.5584 0.8169 0.042 Uiso 1 1 calc R . .
C5 C 0.0089(4) -0.3748(5) 0.8997(2) 0.0336(9) Uani 1 1 d . . .
C6 C 0.1187(5) -0.4394(5) 0.9527(2) 0.0406(11) Uani 1 1 d . . .
H6B H 0.1754 -0.5328 0.9460 0.049 Uiso 1 1 calc R . .
C7 C 0.1431(6) -0.3628(6) 1.0159(3) 0.0488(13) Uani 1 1 d . . .
H7B H 0.2194 -0.4044 1.0514 0.059 Uiso 1 1 calc R . .
C8 C 0.0600(6) -0.2304(7) 1.0276(3) 0.0539(14) Uani 1 1 d . . .
H8B H 0.0769 -0.1808 1.0713 0.065 Uiso 1 1 calc R . .
C9 C -0.0507(5) -0.1679(6) 0.9744(3) 0.0462(12) Uani 1 1 d . . .
H9B H -0.1095 -0.0756 0.9828 0.055 Uiso 1 1 calc R . .
C10 C -0.0759(4) -0.2380(4) 0.9101(2) 0.0314(9) Uani 1 1 d . . .
C11 C -0.1853(5) -0.1685(4) 0.8483(2) 0.0319(9) Uani 1 1 d . . .
H11B H -0.2208 -0.0685 0.8588 0.038 Uiso 1 1 calc R . .
H11C H -0.1363 -0.1823 0.7970 0.038 Uiso 1 1 calc R . .
C12 C -0.4115(5) -0.1832(5) 0.9150(2) 0.0418(11) Uani 1 1 d . . .
H12A H -0.3549 -0.2197 0.9625 0.050 Uiso 1 1 calc R . .
H12B H -0.4484 -0.0819 0.9194 0.050 Uiso 1 1 calc R . .
C13 C -0.5378(5) -0.2388(5) 0.9087(2) 0.0380(10) Uani 1 1 d . . .
H13A H -0.5008 -0.3404 0.9089 0.046 Uiso 1 1 calc R . .
H13B H -0.6017 -0.2091 0.9546 0.046 Uiso 1 1 calc R . .
C14 C -0.6958(4) -0.2911(4) 0.8111(2) 0.0318(9) Uani 1 1 d . . .
H14A H -0.7972 -0.2619 0.8308 0.038 Uiso 1 1 calc R . .
H14B H -0.6444 -0.3813 0.8349 0.038 Uiso 1 1 calc R . .
C15 C -0.6991(4) -0.3089(5) 0.7236(2) 0.0344(9) Uani 1 1 d . . .
H15A H -0.7437 -0.3814 0.7114 0.041 Uiso 1 1 calc R . .
H15B H -0.7606 -0.2221 0.6999 0.041 Uiso 1 1 calc R . .
C16 C -0.5488(5) -0.3806(4) 0.6030(2) 0.0314(9) Uani 1 1 d . . .
H16A H -0.6253 -0.3064 0.5766 0.038 Uiso 1 1 calc R . .
H16B H -0.4536 -0.3837 0.5802 0.038 Uiso 1 1 calc R . .
C17 C -0.5754(5) -0.5139(5) 0.5883(2) 0.0321(9) Uani 1 1 d . . .
C18 C -0.7070(5) -0.5220(5) 0.5590(2) 0.0402(10) Uani 1 1 d . . .
H18A H -0.7847 -0.4398 0.5498 0.048 Uiso 1 1 calc R . .
C19 C -0.7268(6) -0.6471(6) 0.5430(3) 0.0493(13) Uani 1 1 d . . .
H19A H -0.8163 -0.6510 0.5217 0.059 Uiso 1 1 calc R . .
C20 C -0.6163(7) -0.7651(6) 0.5579(3) 0.0517(14) Uani 1 1 d . . .
H20A H -0.6301 -0.8512 0.5472 0.062 Uiso 1 1 calc R . .
C21 C -0.4847(6) -0.7622(5) 0.5885(2) 0.0420(11) Uani 1 1 d . . .
H21A H -0.4097 -0.8455 0.5993 0.050 Uiso 1 1 calc R . .
C22 C -0.4629(5) -0.6362(4) 0.6033(2) 0.0319(9) Uani 1 1 d . . .
C23 C -0.7278(5) -0.0544(5) 0.8512(3) 0.0383(10) Uani 1 1 d . . .
H23A H -0.6765 0.0001 0.8803 0.046 Uiso 1 1 calc R . .
H23B H -0.8068 -0.0648 0.8850 0.046 Uiso 1 1 calc R . .
C24 C -0.7961(5) 0.0257(5) 0.7800(3) 0.0456(11) Uani 1 1 d . . .
H24A H -0.8476 -0.0281 0.7504 0.055 Uiso 1 1 calc R . .
H24B H -0.8695 0.1124 0.7966 0.055 Uiso 1 1 calc R . .
O1S O -0.3214(3) -0.4892(3) 0.79649(16) 0.0339(6) Uani 1 1 d . . .
H1S H -0.3625 -0.5462 0.8313 0.041 Uiso 1 1 d R . .
H2S H -0.2272 -0.5516 0.7759 0.041 Uiso 1 1 d R . .
O2S O -0.4356(3) -0.1312(3) 0.70082(16) 0.0387(7) Uani 1 1 d . . .
H3SA H -0.4765 -0.2094 0.6963 0.046 Uiso 0.56(5) 1 d PRDU B 1
H3SB H -0.3917 -0.1639 0.7526 0.046 Uiso 0.44(5) 1 d PRDU B 2
H4S H -0.3723 -0.1149 0.6582 0.046 Uiso 1 1 d RD . .
O3S O 0.2193(5) -0.0329(5) 0.5742(2) 0.0698(12) Uani 1 1 d . . .
H5S H 0.1901 0.0206 0.5250 0.084 Uiso 1 1 d R . .
H6S H 0.1804 -0.1110 0.5847 0.084 Uiso 1 1 d R . .

loop_
_atom_site_aniso_label
_atom_site_aniso_U_11
_atom_site_aniso_U_22
_atom_site_aniso_U_33
_atom_site_aniso_U_23
_atom_site_aniso_U_13
_atom_site_aniso_U_12
Cl1 0.0461(6) 0.0419(7) 0.0479(7) 0.0030(5) -0.0021(5) -0.0170(5)
Cl2 0.0492(7) 0.0412(7) 0.0338(5) -0.0005(4) -0.0018(4) 0.0004(5)
O1 0.0421(16) 0.0247(17) 0.0365(15) -0.0039(11) -0.0055(12) -0.0070(13)
O2 0.0365(16) 0.0350(18) 0.0329(15) -0.0020(12) 0.0002(12) -0.0056(13)
O3 0.0332(15) 0.0317(17) 0.0330(14) 0.0010(11) -0.0054(11) -0.0074(13)
O4 0.093(3) 0.163(5) 0.040(2) 0.011(3) -0.009(2) -0.066(4)
O5A 0.087(6) 0.115(7) 0.235(13) -0.046(7) -0.059(6) 0.035(5)
O5B 0.087(6) 0.115(7) 0.235(13) -0.046(7) -0.059(6) 0.035(5)
O6 0.131(4) 0.066(3) 0.061(3) 0.007(2) -0.018(3) -0.052(3)
O7 0.159(5) 0.132(4) 0.053(2) 0.005(3) 0.002(3) -0.116(4)
O8 0.0426(18) 0.0391(19) 0.0416(17) 0.0070(13) -0.0029(13) -0.0056(15)
O9 0.063(3) 0.088(3) 0.050(2) -0.009(2) 0.0184(18) -0.010(2)
O10 0.104(4) 0.063(3) 0.101(4) 0.040(3) 0.022(3) 0.016(3)
O11 0.059(3) 0.119(4) 0.100(4) -0.055(3) -0.024(2) -0.005(3)
N1 0.0287(17) 0.041(2) 0.0223(15) -0.0023(13) 0.0030(12) -0.0058(15)
N3 0.0277(16) 0.0268(19) 0.0243(15) -0.0039(12) 0.0023(12) -0.0053(14)
N2 0.0325(17) 0.0276(19) 0.0269(16) -0.0045(13) 0.0057(12) -0.0114(15)
N4 0.050(2) 0.035(2) 0.045(2) 0.0049(16) -0.0019(17) -0.0033(19)
C1 0.051(3) 0.031(3) 0.041(2) -0.0071(18) -0.012(2) 0.001(2)
C2 0.046(3) 0.049(3) 0.036(2) -0.012(2) -0.0012(19) 0.001(2)
C3 0.038(2) 0.024(2) 0.041(2) -0.0022(17) 0.0073(17) -0.0028(19)
C4 0.028(2) 0.033(3) 0.042(2) 0.0075(17) -0.0049(16) -0.0051(18)
C5 0.031(2) 0.049(3) 0.0250(19) 0.0076(17) -0.0001(15) -0.019(2)
C6 0.036(2) 0.056(3) 0.034(2) 0.0108(19) -0.0053(17) -0.022(2)
C7 0.051(3) 0.071(4) 0.036(2) 0.016(2) -0.012(2) -0.036(3)
C8 0.062(3) 0.086(5) 0.028(2) -0.004(2) -0.004(2) -0.044(3)
C9 0.049(3) 0.063(3) 0.034(2) -0.006(2) 0.0030(19) -0.028(3)
C10 0.037(2) 0.037(3) 0.0246(19) 0.0019(15) 0.0013(15) -0.018(2)
C11 0.039(2) 0.025(2) 0.033(2) -0.0013(15) 0.0018(16) -0.0112(18)
C12 0.037(2) 0.058(3) 0.025(2) -0.0068(19) 0.0024(16) -0.006(2)
C13 0.039(2) 0.050(3) 0.0257(19) 0.0022(17) 0.0031(16) -0.015(2)
C14 0.031(2) 0.032(2) 0.034(2) -0.0045(16) 0.0105(16) -0.0123(18)
C15 0.029(2) 0.035(3) 0.039(2) -0.0105(17) 0.0036(16) -0.0090(18)
C16 0.036(2) 0.029(2) 0.0263(19) -0.0024(15) 0.0006(15) -0.0048(18)
C17 0.039(2) 0.038(3) 0.0198(18) -0.0025(15) 0.0018(15) -0.0112(19)
C18 0.036(2) 0.055(3) 0.030(2) -0.0093(19) 0.0035(16) -0.015(2)
C19 0.047(3) 0.073(4) 0.037(2) -0.016(2) 0.0101(19) -0.033(3)
C20 0.085(4) 0.060(4) 0.032(2) -0.012(2) 0.013(2) -0.054(3)
C21 0.068(3) 0.033(3) 0.030(2) 0.0013(17) 0.0034(19) -0.022(2)
C22 0.043(2) 0.036(2) 0.0206(18) -0.0032(15) 0.0007(15) -0.018(2)
C23 0.040(2) 0.035(3) 0.039(2) -0.0097(18) 0.0081(17) -0.010(2)
C24 0.041(2) 0.042(3) 0.050(3) -0.008(2) 0.001(2) -0.006(2)
O1S 0.0324(15) 0.0340(17) 0.0323(14) 0.0029(11) 0.0011(11) -0.0060(13)
O2S 0.0373(16) 0.051(2) 0.0311(15) 0.0104(13) 0.0015(12) -0.0191(15)
O3S 0.089(3) 0.077(3) 0.054(2) 0.018(2) -0.013(2) -0.041(2)

loop_
_atom_type_symbol
_atom_type_description
_atom_type_scat_dispersion_real
_atom_type_scat_dispersion_imag
_atom_type_scat_source
C C 0.0033 0.0016 'International Tables Vol C Tables 4.2.6.8 and 6.1.1.4'
H H 0.0000 0.0000 'International Tables Vol C Tables 4.2.6.8 and 6.1.1.4'
N N 0.0061 0.0033 'International Tables Vol C Tables 4.2.6.8 and 6.1.1.4'
O O 0.0106 0.0060 'International Tables Vol C Tables 4.2.6.8 and 6.1.1.4'
Cl Cl 0.1484 0.1585 'International Tables Vol C Tables 4.2.6.8 and 6.1.1.4'

loop_
_geom_angle_atom_site_label_1
_geom_angle_atom_site_label_2
_geom_angle_atom_site_label_3
_geom_angle
_geom_angle_site_symmetry_1
_geom_angle_site_symmetry_3
_geom_angle_publ_flag
O5A Cl1 O7 115.7(6) . . ?
O5A Cl1 O5B 38.1(14) . . ?
O7 Cl1 O5B 107(2) . . ?
O5A Cl1 O4 116.2(7) . . ?
O7 Cl1 O4 108.8(3) . . ?
O5B Cl1 O4 87.2(19) . . ?
O5A Cl1 O6 101.7(6) . . ?
O7 Cl1 O6 107.3(3) . . ?
O5B Cl1 O6 136.4(19) . . ?
O4 Cl1 O6 106.1(3) . . ?
O10 Cl2 O11 108.6(4) . . ?
O10 Cl2 O9 110.8(3) . . ?
O11 Cl2 O9 111.3(3) . . ?
O10 Cl2 O8 107.8(3) . . ?
O11 Cl2 O8 109.0(2) . . ?
O9 Cl2 O8 109.3(2) . . ?
C22 O1 C1 117.5(3) . . ?
C3 O2 C2 110.8(3) . . ?
C5 O3 C4 117.3(3) . . ?
C12 N1 C11 113.1(3) . . ?
C15 N3 C16 112.2(3) . . ?
C23 N2 C14 113.0(3) . . ?
C23 N2 C13 108.6(3) . . ?
C14 N2 C13 111.1(3) . . ?
O1 C1 C2 108.3(4) . . ?
O2 C2 C1 111.0(4) . . ?
O2 C3 C4 110.7(3) . . ?
O3 C4 C3 109.0(3) . . ?
O3 C5 C10 115.0(3) . . ?
O3 C5 C6 124.1(4) . . ?
C10 C5 C6 120.9(4) . . ?
C5 C6 C7 118.3(5) . . ?
C8 C7 C6 121.5(4) . . ?
C7 C8 C9 119.3(5) . . ?
C10 C9 C8 121.2(5) . . ?
C9 C10 C5 118.7(4) . . ?
C9 C10 C11 121.9(4) . . ?
C5 C10 C11 119.3(3) . . ?
N1 C11 C10 112.7(3) . . ?
C13 C12 N1 110.9(4) . . ?
N2 C13 C12 112.1(3) . . ?
N2 C14 C15 114.4(3) . . ?
N3 C15 C14 111.8(3) . . ?
C17 C16 N3 112.7(3) . . ?
C18 C17 C22 118.7(4) . . ?
C18 C17 C16 122.5(4) . . ?
C22 C17 C16 118.9(4) . . ?
C19 C18 C17 121.3(5) . . ?
C20 C19 C18 119.3(5) . . ?
C19 C20 C21 121.5(4) . . ?
C20 C21 C22 119.5(5) . . ?
O1 C22 C21 125.6(4) . . ?
O1 C22 C17 114.7(4) . . ?
C21 C22 C17 119.7(4) . . ?
N2 C23 C24 115.8(4) . . ?
N4 C24 C23 113.2(4) . . ?

loop_
_geom_bond_atom_site_label_1
_geom_bond_atom_site_label_2
_geom_bond_distance
_geom_bond_site_symmetry_2
_geom_bond_publ_flag
Cl1 O5A 1.412(3) . ?
Cl1 O7 1.414(3) . ?
Cl1 O5B 1.415(3) . ?
Cl1 O4 1.418(3) . ?
Cl1 O6 1.418(3) . ?
Cl2 O10 1.419(3) . ?
Cl2 O11 1.419(3) . ?
Cl2 O9 1.421(3) . ?
Cl2 O8 1.423(3) . ?
O1 C22 1.366(5) . ?
O1 C1 1.434(6) . ?
O2 C3 1.436(5) . ?
O2 C2 1.444(5) . ?
O3 C5 1.373(5) . ?
O3 C4 1.428(5) . ?
N1 C12 1.503(5) . ?
N1 C11 1.506(5) . ?
N3 C15 1.507(5) . ?
N3 C16 1.513(5) . ?
N2 C23 1.466(6) . ?
N2 C14 1.467(5) . ?
N2 C13 1.489(5) . ?
N4 C24 1.488(6) . ?
C1 C2 1.491(7) . ?
C3 C4 1.502(6) . ?
C5 C10 1.397(7) . ?
C5 C6 1.399(6) . ?
C6 C7 1.403(7) . ?
C7 C8 1.358(8) . ?
C8 C9 1.400(7) . ?
C9 C10 1.382(6) . ?
C10 C11 1.511(6) . ?
C12 C13 1.501(6) . ?
C14 C15 1.519(6) . ?
C16 C17 1.488(6) . ?
C17 C18 1.393(6) . ?
C17 C22 1.403(6) . ?
C18 C19 1.381(7) . ?
C19 C20 1.365(8) . ?
C20 C21 1.383(7) . ?
C21 C22 1.394(6) . ?
C23 C24 1.507(7) . ?

loop_
_geom_torsion_atom_site_label_1
_geom_torsion_atom_site_label_2
_geom_torsion_atom_site_label_3
_geom_torsion_atom_site_label_4
_geom_torsion
_geom_torsion_site_symmetry_1
_geom_torsion_site_symmetry_2
_geom_torsion_site_symmetry_3
_geom_torsion_site_symmetry_4
_geom_torsion_publ_flag
C22 O1 C1 C2 163.0(3) . . . . ?
C3 O2 C2 C1 -178.2(4) . . . . ?
O1 C1 C2 O2 74.6(5) . . . . ?
C2 O2 C3 C4 -169.3(4) . . . . ?
C5 O3 C4 C3 -162.1(3) . . . . ?
O2 C3 C4 O3 -77.3(4) . . . . ?
C4 O3 C5 C10 165.8(3) . . . . ?
C4 O3 C5 C6 -12.7(5) . . . . ?
O3 C5 C6 C7 177.5(4) . . . . ?
C10 C5 C6 C7 -0.9(6) . . . . ?
C5 C6 C7 C8 2.0(7) . . . . ?
C6 C7 C8 C9 -1.3(7) . . . . ?
C7 C8 C9 C10 -0.7(7) . . . . ?
C8 C9 C10 C5 1.7(6) . . . . ?
C8 C9 C10 C11 -174.2(4) . . . . ?
O3 C5 C10 C9 -179.5(4) . . . . ?
C6 C5 C10 C9 -0.9(6) . . . . ?
O3 C5 C10 C11 -3.4(5) . . . . ?
C6 C5 C10 C11 175.2(3) . . . . ?
C12 N1 C11 C10 69.4(5) . . . . ?
C9 C10 C11 N1 -113.6(4) . . . . ?
C5 C10 C11 N1 70.5(5) . . . . ?
C11 N1 C12 C13 179.7(4) . . . . ?
C23 N2 C13 C12 -83.3(4) . . . . ?
C14 N2 C13 C12 151.9(4) . . . . ?
N1 C12 C13 N2 -57.2(5) . . . . ?
C23 N2 C14 C15 96.0(4) . . . . ?
C13 N2 C14 C15 -141.8(4) . . . . ?
C16 N3 C15 C14 173.6(3) . . . . ?
N2 C14 C15 N3 55.7(5) . . . . ?
C15 N3 C16 C17 -71.8(4) . . . . ?
N3 C16 C17 C18 106.7(4) . . . . ?
N3 C16 C17 C22 -74.4(5) . . . . ?
C22 C17 C18 C19 -1.6(6) . . . . ?
C16 C17 C18 C19 177.4(4) . . . . ?
C17 C18 C19 C20 1.6(7) . . . . ?
C18 C19 C20 C21 -0.3(7) . . . . ?
C19 C20 C21 C22 -1.0(7) . . . . ?
C1 O1 C22 C21 9.2(6) . . . . ?
C1 O1 C22 C17 -169.8(4) . . . . ?
C20 C21 C22 O1 -177.9(4) . . . . ?
C20 C21 C22 C17 1.0(6) . . . . ?
C18 C17 C22 O1 179.2(3) . . . . ?
C16 C17 C22 O1 0.3(5) . . . . ?
C18 C17 C22 C21 0.2(6) . . . . ?
C16 C17 C22 C21 -178.7(3) . . . . ?
C14 N2 C23 C24 -72.1(5) . . . . ?
C13 N2 C23 C24 164.2(4) . . . . ?
N2 C23 C24 N4 -63.3(5) . . . . ?
